data_7135304
loop_
_publ_author_name
'Stennett, Cary R.'
'Luevano, Makayla R.'
'Ziller, Joseph W.'
'Evans, William J.'

_publ_section_title
;
 <i>In crystallo</i> homolytic cleavage of a terminal
 lanthanum(III)-methyl bond by Cu K&#x3b1; X-radiation forms a La(II)
 complex.
;
_journal_name_full 'Chemical communications (Cambridge, England)'
_journal_paper_doi 10.1039/d5cc04945h
_journal_year 2025
_chemical_formula_moiety 'C72.87 H100.61 La S2, C3 H7'
_chemical_formula_sum 'C75.87 H107.61 La S2'
_chemical_formula_weight 1222.69
_chemical_melting_point ?
_chemical_properties_physical Air-sensitive,Moisture-sensitive,Oxygen-sensitive
_space_group_crystal_system monoclinic
_space_group_IT_number 15
_space_group_name_Hall '-C 2yc'
_space_group_name_H-M_alt 'C 1 2/c 1'
_atom_sites_solution_hydrogens geom
_atom_sites_solution_primary direct
_atom_sites_solution_secondary difmap
_audit_creation_date 2025-10-15
_audit_creation_method
;
Olex2 1.5
(compiled 2025.07.13 svn.rb7424aed for OlexSys, GUI svn.r7314)

Dolomanov, O.V., Bourhis, L.J., Gildea, R.J, Howard, J.A.K. & Puschmann, H.
 (2009), J. Appl. Cryst. 42, 339-341.

Sheldrick, G.M. (2008). Acta Cryst. A64, 112-122.

Sheldrick, G.M. (2015). Acta Cryst. A71, 3-8.
;
_audit_update_record
;
2025-10-15 deposited with the CCDC.	2025-11-21 downloaded from the CCDC.
;
_cell_angle_alpha 90
_cell_angle_beta 91.179(2)
_cell_angle_gamma 90
_cell_formula_units_Z 8
_cell_length_a 21.1776(11)
_cell_length_b 18.2359(10)
_cell_length_c 36.0813(19)
_cell_measurement_reflns_used 9692
_cell_measurement_temperature 101.00
_cell_measurement_theta_max 77.44
_cell_measurement_theta_min 3.41
_cell_volume 13931.4(13)
_computing_cell_refinement 'Bruker SAINT 8.40b, 2013'
_computing_data_collection 'Bruker APEX6 2024.9-1, 2024'
_computing_data_reduction 'Bruker SAINT 8.40b, 2013'
_computing_molecular_graphics 'Olex2 1.5 (Dolomanov et al., 2009)'
_computing_publication_material 'Olex2 1.5 (Dolomanov et al., 2009)'
_computing_structure_refinement 'SHELXL-2014/7 (Sheldrick, 2014)'
_computing_structure_solution 'Bruker SHELXTL 2014/7 (XT)'
_diffrn_ambient_temperature 101.00
_diffrn_measured_fraction_theta_full 0.999
_diffrn_measured_fraction_theta_max 0.995
_diffrn_measurement_device_type 'Bruker PHOTON III'
_diffrn_measurement_method '\f and \w scans'
_diffrn_radiation_type CuK\a
_diffrn_radiation_wavelength 1.54178
_diffrn_reflns_av_R_equivalents 0.0602
_diffrn_reflns_av_unetI/netI 0.0317
_diffrn_reflns_Laue_measured_fraction_full 0.999
_diffrn_reflns_Laue_measured_fraction_max 0.995
_diffrn_reflns_limit_h_max 25
_diffrn_reflns_limit_h_min -26
_diffrn_reflns_limit_k_max 23
_diffrn_reflns_limit_k_min -23
_diffrn_reflns_limit_l_max 45
_diffrn_reflns_limit_l_min -45
_diffrn_reflns_number 125351
_diffrn_reflns_point_group_measured_fraction_full 0.999
_diffrn_reflns_point_group_measured_fraction_max 0.995
_diffrn_reflns_theta_full 67.679
_diffrn_reflns_theta_max 77.593
_diffrn_reflns_theta_min 2.450
_diffrn_source 'Bruker IuS DIAMOND II'
_diffrn_source_current 1.0
_diffrn_source_power 0.05
_diffrn_source_voltage 50.0
_diffrn_standards_number 0
_exptl_absorpt_coefficient_mu 5.578
_exptl_absorpt_correction_T_max 0.6170
_exptl_absorpt_correction_T_min 0.4764
_exptl_absorpt_correction_type multi-scan
_exptl_absorpt_process_details
;
SADABS-2016/2 (Bruker,2016/2) was used for absorption correction.
wR2(int) was 0.1259 before and 0.0938 after correction.
The Ratio of minimum to maximum transmission is 0.7721.
The \l/2 correction factor is Not present.
;
_exptl_crystal_colour yellow
_exptl_crystal_colour_primary yellow
_exptl_crystal_density_diffrn 1.166
_exptl_crystal_density_meas ?
_exptl_crystal_density_method 'not measured'
_exptl_crystal_description block
_exptl_crystal_F_000 5215
_exptl_crystal_recrystallization_method 'Re-crystallisation from solvent: hexane'
_exptl_crystal_size_max 0.155
_exptl_crystal_size_mid 0.151
_exptl_crystal_size_min 0.138
_refine_diff_density_max 0.544
_refine_diff_density_min -0.637
_refine_diff_density_rms 0.082
_refine_ls_extinction_method none
_refine_ls_goodness_of_fit_ref 1.178
_refine_ls_hydrogen_treatment constr
_refine_ls_matrix_type full
_refine_ls_number_parameters 793
_refine_ls_number_reflns 14771
_refine_ls_number_restraints 0
_refine_ls_restrained_S_all 1.178
_refine_ls_R_factor_all 0.0448
_refine_ls_R_factor_gt 0.0444
_refine_ls_shift/su_max 0.001
_refine_ls_shift/su_mean 0.000
_refine_ls_structure_factor_coef Fsqd
_refine_ls_weighting_details 'w=1/[\s^2^(Fo^2^)+(0.0129P)^2^+66.4253P] where P=(Fo^2^+2Fc^2^)/3'
_refine_ls_weighting_scheme calc
_refine_ls_wR_factor_gt 0.1064
_refine_ls_wR_factor_ref 0.1066
_reflns_Friedel_coverage 0.000
_reflns_number_gt 14605
_reflns_number_total 14771
_reflns_threshold_expression 'I > 2\s(I)'
_cod_data_source_file d5cc04945h2.cif
_cod_data_source_block crs301
_cod_depositor_comments
;
The following automatic conversions were performed:

data item '_chemical_melting_point' value 'not measured' was changed
to '?' -- the value is undefined or not given.

data item '_exptl_crystal_density_meas' value 'not measured' was
changed to '?' -- the value is perceived as not measured.

Automatic conversion script
Id: cif_fix_values 8170 2020-07-09 18:12:32Z antanas 
;
_cod_original_sg_symbol_H-M C2/c
_cod_database_code 7135304
_shelx_space_group_comment
;
The symmetry employed for this shelxl refinement is uniquely defined
by the following loop, which should always be used as a source of
symmetry information in preference to the above space-group names.
They are only intended as comments.
;
_shelx_estimated_absorpt_t_max 0.513
_shelx_estimated_absorpt_t_min 0.479
_olex2_refinement_description
;
1. Fixed Uiso
 At 1.2 times of:
  All C(H) groups, All C(H,H) groups
 At 1.5 times of:
  All C(H,H,H) groups, All C(H,H,H,H,H,H) groups
2. Others
 Fixed Sof: La1(0.87) La1A(0.13) S1(0.87) S1A(0.13) S2(0.87) S2A(0.13)
 C1(0.87) H1A(0.87) H1B(0.87) H1C(0.87) H56(0.55) H56A(0.45) C57(0.55)
 H57A(0.55) H57B(0.55) H57C(0.55) C57A(0.45) H57D(0.45) H57E(0.45) H57F(0.45)
 H74A(0.55) H74B(0.55) H74C(0.55) H74D(0.45) H74E(0.45) H74F(0.45) C75(0.55)
 H75A(0.55) H75B(0.55) C75A(0.45) H75C(0.45) H75D(0.45) C76(0.55) H76C(0.55)
 H76D(0.55) C76A(0.45) H76A(0.45) H76B(0.45)
3.a Ternary CH refined with riding coordinates:
 C14(H14), C17(H17), C20(H20), C29(H29), C32(H32), C35(H35), C50(H50),
 C53(H53), C56(H56), C56(H56A), C65(H65), C68(H68), C71(H71)
3.b Secondary CH2 refined with riding coordinates:
 C75(H75A,H75B), C75A(H75C,H75D), C76(H76C,H76D), C76A(H76A,H76B)
3.c Aromatic/amide H refined with riding coordinates:
 C4(H4), C5(H5), C6(H6), C10(H10), C12(H12), C25(H25), C27(H27), C40(H40),
 C41(H41), C42(H42), C46(H46), C48(H48), C61(H61), C63(H63)
3.d Idealised Me refined as rotating group:
 C1(H1A,H1B,H1C), C15(H15A,H15B,H15C), C16(H16A,H16B,H16C), C18(H18A,H18B,
 H18C), C19(H19A,H19B,H19C), C21(H21A,H21B,H21C), C22(H22A,H22B,H22C), C30(H30A,
 H30B,H30C), C31(H31A,H31B,H31C), C33(H33A,H33B,H33C), C34(H34A,H34B,H34C),
 C36(H36A,H36B,H36C), C37(H37A,H37B,H37C), C51(H51A,H51B,H51C), C52(H52A,H52B,
 H52C), C54(H54A,H54B,H54C), C55(H55A,H55B,H55C), C57(H57A,H57B,H57C),
 C57A(H57D,H57E,H57F), C58(H58A,H58B,H58C), C66(H66A,H66B,H66C), C67(H67A,H67B,
 H67C), C69(H69A,H69B,H69C), C70(H70A,H70B,H70C), C72(H72A,H72B,H72C), C73(H73A,
 H73B,H73C), C74(H74A,H74B,H74C), C74(H74D,H74E,H74F)
;
_olex2_submission_special_instructions 'No special instructions were received'

loop_
_space_group_symop_operation_xyz
'x, y, z'
'-x, y, -z+1/2'
'x+1/2, y+1/2, z'
'-x+1/2, y+1/2, -z+1/2'
'-x, -y, -z'
'x, -y, z-1/2'
'-x+1/2, -y+1/2, -z'
'x+1/2, -y+1/2, z-1/2'

loop_
_atom_site_label
_atom_site_type_symbol
_atom_site_fract_x
_atom_site_fract_y
_atom_site_fract_z
_atom_site_U_iso_or_equiv
_atom_site_adp_type
_atom_site_occupancy
_atom_site_site_symmetry_order
_atom_site_calc_flag
_atom_site_refinement_flags_posn
_atom_site_refinement_flags_adp
_atom_site_refinement_flags_occupancy
_atom_site_disorder_assembly
_atom_site_disorder_group
La1 La 0.60525(2) 0.44364(3) 0.65353(2) 0.01717(7) Uani 0.87 1 d . . P A 1
La1A La 0.6106(3) 0.4455(3) 0.64340(15) 0.0708(18) Uani 0.13 1 d . . P A 2
S1 S 0.60205(9) 0.58719(11) 0.62195(5) 0.0228(3) Uani 0.87 1 d . . P A 1
S1A S 0.6134(9) 0.5836(12) 0.6106(5) 0.056(5) Uani 0.13 1 d . . P A 2
S2 S 0.63377(8) 0.30085(10) 0.62587(5) 0.0210(3) Uani 0.87 1 d . . P A 1
S2A S 0.6385(12) 0.3017(12) 0.6186(7) 0.097(9) Uani 0.13 1 d . . P A 2
C1 C 0.57929(19) 0.4363(2) 0.72100(10) 0.0322(8) Uani 0.87 1 d . . P A 1
H1A H 0.617946 0.426701 0.735589 0.048 Uiso 0.87 1 calc R U P A 1
H1B H 0.549018 0.396518 0.724833 0.048 Uiso 0.87 1 calc R U P A 1
H1C H 0.560769 0.482858 0.728908 0.048 Uiso 0.87 1 calc R U P A 1
C2 C 0.53336(14) 0.61679(16) 0.59866(8) 0.0215(6) Uani 1 1 d . . . . .
C3 C 0.48065(14) 0.57098(15) 0.59438(8) 0.0209(6) Uani 1 1 d . . . . .
C4 C 0.42670(14) 0.59556(17) 0.57546(8) 0.0251(6) Uani 1 1 d . . . . .
H4 H 0.391363 0.563880 0.572391 0.030 Uiso 1 1 calc R U . . .
C5 C 0.42433(15) 0.66616(17) 0.56105(9) 0.0276(6) Uani 1 1 d . . . . .
H5 H 0.387713 0.682656 0.547880 0.033 Uiso 1 1 calc R U . . .
C6 C 0.47592(15) 0.71250(17) 0.56604(9) 0.0267(6) Uani 1 1 d . . . . .
H6 H 0.473855 0.761002 0.556484 0.032 Uiso 1 1 calc R U . . .
C7 C 0.53061(14) 0.68939(16) 0.58477(8) 0.0220(6) Uani 1 1 d . . . . .
C8 C 0.48130(13) 0.49661(16) 0.61198(8) 0.0220(6) Uani 1 1 d . . . . .
C9 C 0.50189(14) 0.43385(16) 0.59233(8) 0.0227(6) Uani 1 1 d . . . . .
C10 C 0.50044(14) 0.36529(16) 0.60963(9) 0.0258(6) Uani 1 1 d . . . . .
H10 H 0.513324 0.323301 0.596163 0.031 Uiso 1 1 calc R U . A 1
C11 C 0.48055(14) 0.35639(17) 0.64631(9) 0.0280(6) Uani 1 1 d . . . . .
C12 C 0.46029(15) 0.41871(18) 0.66488(9) 0.0300(7) Uani 1 1 d . . . . .
H12 H 0.447349 0.414149 0.689829 0.036 Uiso 1 1 calc R U . A 1
C13 C 0.45832(15) 0.48756(17) 0.64816(9) 0.0270(6) Uani 1 1 d . . . . .
C14 C 0.52038(18) 0.44039(18) 0.55191(9) 0.0325(7) Uani 1 1 d . . . . .
H14 H 0.536272 0.491301 0.547737 0.039 Uiso 1 1 calc R U . . .
C15 C 0.4607(2) 0.4294(2) 0.52768(11) 0.0495(10) Uani 1 1 d . . . . .
H15A H 0.471657 0.432206 0.501470 0.074 Uiso 1 1 calc R U . . .
H15B H 0.429884 0.467782 0.533262 0.074 Uiso 1 1 calc R U . . .
H15C H 0.442330 0.381229 0.532853 0.074 Uiso 1 1 calc R U . . .
C16 C 0.5712(2) 0.3870(3) 0.54026(11) 0.0541(11) Uani 1 1 d . . . . .
H16A H 0.608115 0.391851 0.556922 0.081 Uiso 1 1 calc R U . . .
H16B H 0.583492 0.397863 0.514801 0.081 Uiso 1 1 calc R U . . .
H16C H 0.554892 0.336797 0.541529 0.081 Uiso 1 1 calc R U . . .
C17 C 0.48045(17) 0.28072(19) 0.66469(11) 0.0370(8) Uani 1 1 d . . . . .
H17 H 0.524264 0.271578 0.674473 0.044 Uiso 1 1 calc R U . . .
C18 C 0.4650(3) 0.2199(2) 0.63754(14) 0.0639(14) Uani 1 1 d . . . . .
H18A H 0.461911 0.173310 0.650903 0.096 Uiso 1 1 calc R U . . .
H18B H 0.498401 0.216545 0.619231 0.096 Uiso 1 1 calc R U . . .
H18C H 0.424614 0.230473 0.624888 0.096 Uiso 1 1 calc R U . . .
C19 C 0.4367(3) 0.2762(2) 0.69736(13) 0.0589(12) Uani 1 1 d . . . . .
H19A H 0.393465 0.287596 0.689077 0.088 Uiso 1 1 calc R U . . .
H19B H 0.450312 0.311501 0.716381 0.088 Uiso 1 1 calc R U . . .
H19C H 0.438116 0.226540 0.707739 0.088 Uiso 1 1 calc R U . . .
C20 C 0.42704(18) 0.55170(19) 0.66781(10) 0.0355(8) Uani 1 1 d . . . . .
H20 H 0.420589 0.591339 0.648963 0.043 Uiso 1 1 calc R U . . .
C21 C 0.36187(19) 0.5306(2) 0.68161(11) 0.0460(9) Uani 1 1 d . . . . .
H21A H 0.336880 0.509132 0.661177 0.069 Uiso 1 1 calc R U . . .
H21B H 0.340428 0.574368 0.690814 0.069 Uiso 1 1 calc R U . . .
H21C H 0.366452 0.494671 0.701693 0.069 Uiso 1 1 calc R U . . .
C22 C 0.4676(2) 0.5837(2) 0.69888(12) 0.0456(9) Uani 1 1 d . . . . .
H22A H 0.471779 0.547848 0.719034 0.068 Uiso 1 1 calc R U . . .
H22B H 0.447846 0.628420 0.708175 0.068 Uiso 1 1 calc R U . . .
H22C H 0.509567 0.595379 0.689516 0.068 Uiso 1 1 calc R U . . .
C23 C 0.58488(14) 0.74089(16) 0.59093(9) 0.0235(6) Uani 1 1 d . . . . .
C24 C 0.59235(15) 0.77773(16) 0.62507(9) 0.0264(6) Uani 1 1 d . . . . .
C25 C 0.64458(16) 0.82465(18) 0.63074(10) 0.0313(7) Uani 1 1 d . . . . .
H25 H 0.649235 0.849843 0.653681 0.038 Uiso 1 1 calc R U . . .
C26 C 0.68903(15) 0.83490(17) 0.60389(10) 0.0299(7) Uani 1 1 d . . . . .
C27 C 0.68037(16) 0.79935(18) 0.57007(10) 0.0312(7) Uani 1 1 d . . . . .
H27 H 0.710317 0.806990 0.551209 0.037 Uiso 1 1 calc R U . . .
C28 C 0.62919(15) 0.75277(17) 0.56285(9) 0.0272(6) Uani 1 1 d . . . . .
C29 C 0.54294(16) 0.77007(18) 0.65479(9) 0.0300(7) Uani 1 1 d . . . . .
H29 H 0.519867 0.722991 0.650203 0.036 Uiso 1 1 calc R U . . .
C30 C 0.49537(18) 0.8322(2) 0.65087(12) 0.0452(9) Uani 1 1 d . . . . .
H30A H 0.462930 0.826735 0.669663 0.068 Uiso 1 1 calc R U . . .
H30B H 0.475492 0.830515 0.626120 0.068 Uiso 1 1 calc R U . . .
H30C H 0.517013 0.879238 0.654320 0.068 Uiso 1 1 calc R U . . .
C31 C 0.57017(19) 0.7676(2) 0.69410(10) 0.0447(9) Uani 1 1 d . . . . .
H31A H 0.602205 0.728913 0.695946 0.067 Uiso 1 1 calc R U . . .
H31B H 0.536302 0.757287 0.711459 0.067 Uiso 1 1 calc R U . . .
H31C H 0.589543 0.814983 0.700236 0.067 Uiso 1 1 calc R U . . .
C32 C 0.74582(17) 0.8841(2) 0.61138(11) 0.0374(8) Uani 1 1 d . . . . .
H32 H 0.742837 0.902606 0.637387 0.045 Uiso 1 1 calc R U . . .
C33 C 0.74550(19) 0.9504(2) 0.58590(13) 0.0464(10) Uani 1 1 d . . . . .
H33A H 0.749062 0.934119 0.560142 0.070 Uiso 1 1 calc R U . . .
H33B H 0.781283 0.982317 0.592411 0.070 Uiso 1 1 calc R U . . .
H33C H 0.705962 0.977594 0.588687 0.070 Uiso 1 1 calc R U . . .
C34 C 0.80763(18) 0.8424(2) 0.60866(14) 0.0500(10) Uani 1 1 d . . . . .
H34A H 0.807938 0.801530 0.626295 0.075 Uiso 1 1 calc R U . . .
H34B H 0.842964 0.875428 0.614476 0.075 Uiso 1 1 calc R U . . .
H34C H 0.811849 0.823316 0.583438 0.075 Uiso 1 1 calc R U . . .
C35 C 0.62276(16) 0.71546(19) 0.52530(9) 0.0313(7) Uani 1 1 d . . . . .
H35 H 0.584852 0.682830 0.525998 0.038 Uiso 1 1 calc R U . . .
C36 C 0.6116(3) 0.7708(2) 0.49442(11) 0.0554(11) Uani 1 1 d . . . . .
H36A H 0.573478 0.799363 0.499463 0.083 Uiso 1 1 calc R U . . .
H36B H 0.606077 0.745017 0.470757 0.083 Uiso 1 1 calc R U . . .
H36C H 0.647944 0.803906 0.493121 0.083 Uiso 1 1 calc R U . . .
C37 C 0.6797(2) 0.6674(2) 0.51745(12) 0.0472(9) Uani 1 1 d . . . . .
H37A H 0.672855 0.641715 0.493833 0.071 Uiso 1 1 calc R U . . .
H37B H 0.685282 0.631367 0.537419 0.071 Uiso 1 1 calc R U . . .
H37C H 0.717573 0.698002 0.516038 0.071 Uiso 1 1 calc R U . . .
C38 C 0.71180(15) 0.26915(16) 0.63193(8) 0.0250(6) Uani 1 1 d . . . . .
C39 C 0.75952(15) 0.31498(17) 0.64616(9) 0.0289(7) Uani 1 1 d . . . . .
C40 C 0.82111(16) 0.28911(19) 0.65000(12) 0.0399(9) Uani 1 1 d . . . . .
H40 H 0.853150 0.320480 0.659784 0.048 Uiso 1 1 calc R U . . .
C41 C 0.83622(17) 0.2184(2) 0.63978(13) 0.0437(9) Uani 1 1 d . . . . .
H41 H 0.878621 0.201607 0.641686 0.052 Uiso 1 1 calc R U . . .
C42 C 0.78864(16) 0.17212(18) 0.62668(11) 0.0351(8) Uani 1 1 d . . . . .
H42 H 0.798792 0.123023 0.620312 0.042 Uiso 1 1 calc R U . . .
C43 C 0.72657(15) 0.19602(16) 0.62267(9) 0.0262(6) Uani 1 1 d . . . . .
C44 C 0.74498(14) 0.39186(16) 0.65765(9) 0.0257(6) Uani 1 1 d . . . . .
C45 C 0.74474(14) 0.44880(17) 0.63093(9) 0.0247(6) Uani 1 1 d . . . . .
C46 C 0.73467(14) 0.52088(16) 0.64247(9) 0.0239(6) Uani 1 1 d . . . . .
H46 H 0.734610 0.558976 0.624507 0.029 Uiso 1 1 calc R U . A 1
C47 C 0.72469(14) 0.53885(16) 0.67951(9) 0.0233(6) Uani 1 1 d . . . . .
C48 C 0.72482(16) 0.48154(18) 0.70524(9) 0.0301(7) Uani 1 1 d . . . . .
H48 H 0.717165 0.492603 0.730485 0.036 Uiso 1 1 calc R U . . .
C49 C 0.73581(16) 0.40837(18) 0.69529(10) 0.0318(7) Uani 1 1 d . . . . .
C50 C 0.75889(18) 0.43207(19) 0.59041(10) 0.0346(7) Uani 1 1 d . . . . .
H50 H 0.742238 0.382001 0.584518 0.041 Uiso 1 1 calc R U . . .
C51 C 0.8306(2) 0.4312(3) 0.58525(14) 0.0559(12) Uani 1 1 d . . . . .
H51A H 0.848266 0.479066 0.592102 0.084 Uiso 1 1 calc R U . . .
H51B H 0.839736 0.420677 0.559268 0.084 Uiso 1 1 calc R U . . .
H51C H 0.849645 0.393141 0.601098 0.084 Uiso 1 1 calc R U . . .
C52 C 0.7278(2) 0.4863(2) 0.56342(11) 0.0516(11) Uani 1 1 d . . . . .
H52A H 0.683228 0.492463 0.569614 0.077 Uiso 1 1 calc R U . . .
H52B H 0.730737 0.467557 0.538070 0.077 Uiso 1 1 calc R U . . .
H52C H 0.749344 0.533760 0.565284 0.077 Uiso 1 1 calc R U . . .
C53 C 0.71871(16) 0.61888(17) 0.69041(9) 0.0295(7) Uani 1 1 d . . . . .
H53 H 0.688004 0.642271 0.672610 0.035 Uiso 1 1 calc R U . . .
C54 C 0.78241(19) 0.6579(2) 0.68622(12) 0.0458(10) Uani 1 1 d . . . . .
H54A H 0.813086 0.637790 0.704211 0.069 Uiso 1 1 calc R U . . .
H54B H 0.777103 0.710508 0.690715 0.069 Uiso 1 1 calc R U . . .
H54C H 0.797706 0.650271 0.661060 0.069 Uiso 1 1 calc R U . . .
C55 C 0.69400(18) 0.6307(2) 0.72936(10) 0.0377(8) Uani 1 1 d . . . . .
H55A H 0.652646 0.607154 0.731466 0.057 Uiso 1 1 calc R U . . .
H55B H 0.689858 0.683416 0.734101 0.057 Uiso 1 1 calc R U . . .
H55C H 0.723614 0.609256 0.747547 0.057 Uiso 1 1 calc R U . . .
C56 C 0.7419(3) 0.3511(3) 0.72604(13) 0.0595(13) Uani 1 1 d . . . . .
H56 H 0.780812 0.324966 0.718056 0.071 Uiso 0.55 1 calc R U P B 1
H56A H 0.719457 0.380435 0.745144 0.071 Uiso 0.45 1 calc R U P C 2
C57 C 0.7610(4) 0.3718(4) 0.7631(2) 0.0498(18) Uani 0.55 1 d . . P D 1
H57A H 0.800177 0.400379 0.762256 0.075 Uiso 0.55 1 calc R U P D 1
H57B H 0.768130 0.327645 0.778062 0.075 Uiso 0.55 1 calc R U P D 1
H57C H 0.727812 0.401568 0.774172 0.075 Uiso 0.55 1 calc R U P D 1
C57A C 0.8035(6) 0.3542(5) 0.7443(3) 0.062(3) Uani 0.45 1 d . . P D 2
H57D H 0.834788 0.330541 0.728656 0.092 Uiso 0.45 1 calc R U P D 2
H57E H 0.801860 0.328598 0.768169 0.092 Uiso 0.45 1 calc R U P D 2
H57F H 0.815417 0.405494 0.748496 0.092 Uiso 0.45 1 calc R U P D 2
C58 C 0.6959(3) 0.2892(2) 0.72513(12) 0.0580(12) Uani 1 1 d . . . . .
H58A H 0.654079 0.307199 0.731862 0.087 Uiso 1 1 calc R U . . .
H58B H 0.709679 0.251343 0.742818 0.087 Uiso 1 1 calc R U . . .
H58C H 0.693730 0.268243 0.700120 0.087 Uiso 1 1 calc R U . . .
C59 C 0.67524(15) 0.14396(16) 0.61044(9) 0.0255(6) Uani 1 1 d . . . . .
C60 C 0.64254(16) 0.10342(17) 0.63705(9) 0.0280(6) Uani 1 1 d . . . . .
C61 C 0.59237(16) 0.05879(18) 0.62553(9) 0.0301(7) Uani 1 1 d . . . . .
H61 H 0.569991 0.031927 0.643602 0.036 Uiso 1 1 calc R U . . .
C62 C 0.57414(16) 0.05239(18) 0.58859(10) 0.0308(7) Uani 1 1 d . . . . .
C63 C 0.60854(16) 0.09122(17) 0.56255(9) 0.0297(7) Uani 1 1 d . . . . .
H63 H 0.597450 0.086317 0.537021 0.036 Uiso 1 1 calc R U . . .
C64 C 0.65868(15) 0.13701(16) 0.57273(9) 0.0273(6) Uani 1 1 d . . . . .
C65 C 0.66002(17) 0.10730(18) 0.67798(9) 0.0318(7) Uani 1 1 d . . . . .
H65 H 0.696520 0.141695 0.681088 0.038 Uiso 1 1 calc R U . . .
C66 C 0.6047(2) 0.1372(2) 0.70081(11) 0.0483(10) Uani 1 1 d . . . . .
H66A H 0.568550 0.103992 0.698381 0.072 Uiso 1 1 calc R U . . .
H66B H 0.592743 0.185942 0.691588 0.072 Uiso 1 1 calc R U . . .
H66C H 0.617891 0.140812 0.726952 0.072 Uiso 1 1 calc R U . . .
C67 C 0.68021(17) 0.03252(19) 0.69289(10) 0.0343(7) Uani 1 1 d . . . . .
H67A H 0.690946 0.036632 0.719357 0.051 Uiso 1 1 calc R U . . .
H67B H 0.717188 0.015344 0.679495 0.051 Uiso 1 1 calc R U . . .
H67C H 0.645494 -0.002492 0.689400 0.051 Uiso 1 1 calc R U . . .
C68 C 0.51843(18) 0.0049(2) 0.57694(10) 0.0378(8) Uani 1 1 d . . . . .
H68 H 0.497968 -0.012750 0.600034 0.045 Uiso 1 1 calc R U . . .
C69 C 0.4692(2) 0.0498(2) 0.55496(14) 0.0532(11) Uani 1 1 d . . . . .
H69A H 0.487541 0.066952 0.531808 0.080 Uiso 1 1 calc R U . . .
H69B H 0.456235 0.092089 0.569749 0.080 Uiso 1 1 calc R U . . .
H69C H 0.432262 0.019062 0.549283 0.080 Uiso 1 1 calc R U . . .
C70 C 0.5393(2) -0.0624(2) 0.55547(13) 0.0502(10) Uani 1 1 d . . . . .
H70A H 0.502042 -0.090598 0.547474 0.075 Uiso 1 1 calc R U . . .
H70B H 0.566471 -0.092966 0.571411 0.075 Uiso 1 1 calc R U . . .
H70C H 0.562725 -0.046874 0.533687 0.075 Uiso 1 1 calc R U . . .
C71 C 0.69622(17) 0.17597(18) 0.54285(9) 0.0330(7) Uani 1 1 d . . . . .
H71 H 0.718322 0.218772 0.554600 0.040 Uiso 1 1 calc R U . . .
C72 C 0.74649(19) 0.1236(2) 0.52823(12) 0.0435(9) Uani 1 1 d . . . . .
H72A H 0.776440 0.111187 0.548326 0.065 Uiso 1 1 calc R U . . .
H72B H 0.769079 0.147404 0.508069 0.065 Uiso 1 1 calc R U . . .
H72C H 0.726129 0.078804 0.518948 0.065 Uiso 1 1 calc R U . . .
C73 C 0.6547(2) 0.2047(2) 0.51089(11) 0.0448(9) Uani 1 1 d . . . . .
H73A H 0.634273 0.163308 0.498097 0.067 Uiso 1 1 calc R U . . .
H73B H 0.680816 0.231674 0.493427 0.067 Uiso 1 1 calc R U . . .
H73C H 0.622315 0.237408 0.520655 0.067 Uiso 1 1 calc R U . . .
C74 C 0.9054(2) 0.4972(3) 0.68049(17) 0.0704(15) Uani 1 1 d . . . . .
H74A H 0.874106 0.532115 0.670767 0.106 Uiso 0.55 1 calc R U P E 1
H74B H 0.885282 0.449425 0.684229 0.106 Uiso 0.55 1 calc R U P E 1
H74C H 0.939610 0.491936 0.662766 0.106 Uiso 0.55 1 calc R U P E 1
H74D H 0.893825 0.548969 0.682656 0.106 Uiso 0.45 1 calc R U P F 2
H74E H 0.869045 0.469142 0.671042 0.106 Uiso 0.45 1 calc R U P F 2
H74F H 0.940490 0.492234 0.663342 0.106 Uiso 0.45 1 calc R U P F 2
C75 C 0.9295(4) 0.5221(6) 0.7134(3) 0.059(2) Uani 0.55 1 d . . P G 1
H75A H 0.895463 0.522838 0.731792 0.071 Uiso 0.55 1 calc R U P G 1
H75B H 0.944297 0.573185 0.710127 0.071 Uiso 0.55 1 calc R U P G 1
C75A C 0.9273(4) 0.4654(5) 0.7216(2) 0.0405(19) Uani 0.45 1 d . . P G 2
H75C H 0.893850 0.475690 0.739634 0.049 Uiso 0.45 1 calc R U P G 2
H75D H 0.932861 0.411544 0.720164 0.049 Uiso 0.45 1 calc R U P G 2
C76 C 0.9833(8) 0.4767(8) 0.7284(4) 0.055(3) Uani 0.55 1 d . . P G 1
H76C H 1.018625 0.486094 0.711512 0.066 Uiso 0.55 1 calc R U P G 1
H76D H 0.970370 0.425209 0.723910 0.066 Uiso 0.55 1 calc R U P G 1
C76A C 0.9908(8) 0.5018(8) 0.7351(5) 0.040(3) Uani 0.45 1 d . . P G 2
H76A H 1.024402 0.479554 0.720168 0.048 Uiso 0.45 1 calc R U P G 2
H76B H 0.988104 0.553958 0.727557 0.048 Uiso 0.45 1 calc R U P G 2

loop_
_atom_site_aniso_label
_atom_site_aniso_U_11
_atom_site_aniso_U_22
_atom_site_aniso_U_33
_atom_site_aniso_U_23
_atom_site_aniso_U_13
_atom_site_aniso_U_12
La1 0.01728(12) 0.01438(12) 0.01984(13) -0.00188(9) 0.00032(9) 0.00059(9)
La1A 0.067(2) 0.0357(17) 0.111(4) -0.019(2) 0.017(2) -0.0007(13)
S1 0.0183(7) 0.0169(6) 0.0330(7) 0.0023(5) -0.0046(5) -0.0005(5)
S1A 0.043(8) 0.042(6) 0.084(13) -0.011(8) -0.004(7) 0.009(5)
S2 0.0173(5) 0.0152(6) 0.0304(5) -0.0037(4) -0.0019(4) 0.0017(4)
S2A 0.088(12) 0.044(9) 0.16(2) -0.052(11) 0.028(11) -0.014(8)
C1 0.0323(19) 0.038(2) 0.0262(18) 0.0006(15) 0.0018(15) 0.0061(16)
C2 0.0225(14) 0.0198(14) 0.0222(13) -0.0021(11) -0.0003(11) 0.0036(11)
C3 0.0243(14) 0.0177(13) 0.0207(13) -0.0004(10) 0.0003(11) 0.0013(11)
C4 0.0221(14) 0.0240(15) 0.0290(15) 0.0016(12) -0.0022(11) -0.0011(11)
C5 0.0250(15) 0.0258(15) 0.0316(16) 0.0041(12) -0.0055(12) 0.0016(12)
C6 0.0302(16) 0.0205(14) 0.0292(15) 0.0025(12) -0.0023(12) 0.0017(12)
C7 0.0239(14) 0.0202(14) 0.0221(13) -0.0019(11) 0.0006(11) -0.0003(11)
C8 0.0198(13) 0.0205(14) 0.0254(14) 0.0011(11) -0.0034(11) 0.0004(11)
C9 0.0226(14) 0.0209(14) 0.0242(14) -0.0030(11) -0.0041(11) -0.0023(11)
C10 0.0248(15) 0.0182(14) 0.0343(16) -0.0033(12) -0.0058(12) -0.0032(11)
C11 0.0228(15) 0.0223(15) 0.0388(17) 0.0069(13) -0.0027(12) -0.0039(12)
C12 0.0291(16) 0.0293(16) 0.0319(16) 0.0060(13) 0.0071(13) 0.0011(13)
C13 0.0277(15) 0.0232(15) 0.0302(15) 0.0024(12) 0.0018(12) 0.0019(12)
C14 0.050(2) 0.0250(16) 0.0229(15) -0.0045(12) 0.0001(14) -0.0015(14)
C15 0.072(3) 0.043(2) 0.0329(19) -0.0007(16) -0.0192(19) -0.011(2)
C16 0.079(3) 0.053(3) 0.0311(19) -0.0020(17) 0.0110(19) 0.021(2)
C17 0.0311(17) 0.0251(16) 0.055(2) 0.0138(15) 0.0016(15) -0.0014(13)
C18 0.097(4) 0.026(2) 0.070(3) 0.0032(19) 0.022(3) -0.002(2)
C19 0.088(4) 0.035(2) 0.054(3) 0.0118(19) 0.012(2) -0.017(2)
C20 0.043(2) 0.0322(18) 0.0310(17) 0.0058(14) 0.0063(14) 0.0115(15)
C21 0.041(2) 0.054(2) 0.044(2) -0.0059(18) 0.0070(16) 0.0111(18)
C22 0.046(2) 0.0327(19) 0.059(2) -0.0076(17) 0.0043(18) -0.0001(16)
C23 0.0231(14) 0.0159(13) 0.0314(15) 0.0010(11) -0.0031(11) 0.0007(11)
C24 0.0301(16) 0.0191(14) 0.0299(15) -0.0012(12) -0.0019(12) 0.0050(12)
C25 0.0325(17) 0.0256(16) 0.0357(17) -0.0071(13) -0.0053(13) -0.0053(13)
C26 0.0270(16) 0.0210(15) 0.0417(18) -0.0027(13) -0.0034(13) -0.0029(12)
C27 0.0294(16) 0.0268(16) 0.0374(17) -0.0005(13) 0.0029(13) -0.0042(13)
C28 0.0280(15) 0.0219(15) 0.0316(16) -0.0011(12) -0.0006(12) -0.0026(12)
C29 0.0308(16) 0.0252(16) 0.0339(17) -0.0055(13) 0.0012(13) -0.0034(13)
C30 0.0340(19) 0.053(2) 0.049(2) -0.0021(18) 0.0038(16) 0.0089(17)
C31 0.044(2) 0.057(2) 0.0337(19) -0.0024(17) 0.0033(16) 0.0064(18)
C32 0.0310(17) 0.0350(19) 0.046(2) -0.0092(15) -0.0009(15) -0.0094(14)
C33 0.037(2) 0.0287(18) 0.073(3) -0.0005(18) -0.0033(19) -0.0089(15)
C34 0.033(2) 0.041(2) 0.075(3) 0.001(2) -0.0121(19) -0.0061(16)
C35 0.0318(17) 0.0307(17) 0.0316(16) -0.0032(13) 0.0039(13) -0.0063(13)
C36 0.086(3) 0.042(2) 0.038(2) -0.0001(18) -0.011(2) 0.006(2)
C37 0.047(2) 0.046(2) 0.049(2) -0.0151(18) 0.0048(18) 0.0020(18)
C38 0.0277(15) 0.0195(14) 0.0280(15) -0.0007(11) 0.0017(12) 0.0030(12)
C39 0.0274(16) 0.0208(15) 0.0384(17) -0.0043(13) -0.0014(13) 0.0023(12)
C40 0.0261(17) 0.0269(17) 0.066(2) -0.0097(16) -0.0099(16) 0.0008(13)
C41 0.0237(16) 0.0299(18) 0.077(3) -0.0109(18) -0.0061(17) 0.0063(14)
C42 0.0311(17) 0.0202(15) 0.054(2) -0.0083(14) -0.0014(15) 0.0057(13)
C43 0.0277(15) 0.0193(14) 0.0316(16) -0.0029(12) 0.0010(12) 0.0006(12)
C44 0.0193(14) 0.0195(14) 0.0381(17) -0.0051(12) -0.0055(12) 0.0002(11)
C45 0.0179(13) 0.0234(15) 0.0329(16) -0.0043(12) 0.0008(11) -0.0010(11)
C46 0.0211(14) 0.0193(14) 0.0311(15) 0.0000(12) -0.0002(11) -0.0021(11)
C47 0.0211(14) 0.0159(13) 0.0329(15) -0.0051(11) -0.0014(11) -0.0004(11)
C48 0.0348(17) 0.0293(16) 0.0261(15) -0.0034(13) -0.0005(13) -0.0052(13)
C49 0.0341(17) 0.0242(16) 0.0368(17) -0.0014(13) -0.0060(14) -0.0041(13)
C50 0.0421(19) 0.0272(17) 0.0347(18) -0.0079(14) 0.0101(14) -0.0013(14)
C51 0.048(2) 0.060(3) 0.061(3) -0.013(2) 0.027(2) -0.004(2)
C52 0.078(3) 0.046(2) 0.0314(19) -0.0042(17) 0.0119(19) 0.008(2)
C53 0.0313(16) 0.0231(15) 0.0340(17) -0.0063(13) -0.0022(13) 0.0008(12)
C54 0.045(2) 0.0303(19) 0.063(3) -0.0164(17) 0.0089(18) -0.0120(16)
C55 0.044(2) 0.0305(18) 0.0382(19) -0.0099(15) -0.0007(15) 0.0041(15)
C56 0.080(3) 0.045(2) 0.053(3) 0.016(2) -0.025(2) -0.019(2)
C57 0.068(5) 0.034(4) 0.047(4) 0.008(3) -0.013(4) 0.004(4)
C57A 0.094(8) 0.020(4) 0.069(7) -0.003(4) -0.054(7) 0.015(5)
C58 0.088(4) 0.042(2) 0.044(2) 0.0075(18) -0.009(2) -0.009(2)
C59 0.0284(15) 0.0169(14) 0.0313(15) -0.0011(11) 0.0001(12) 0.0049(12)
C60 0.0328(16) 0.0212(15) 0.0300(16) -0.0003(12) -0.0008(13) 0.0043(12)
C61 0.0346(17) 0.0244(15) 0.0313(16) 0.0017(12) 0.0010(13) 0.0004(13)
C62 0.0339(17) 0.0227(15) 0.0357(17) -0.0007(13) -0.0014(14) -0.0011(13)
C63 0.0360(17) 0.0236(15) 0.0293(16) -0.0015(12) -0.0023(13) -0.0006(13)
C64 0.0328(16) 0.0183(14) 0.0308(16) -0.0027(12) 0.0019(13) 0.0017(12)
C65 0.0393(18) 0.0252(16) 0.0310(16) 0.0005(13) -0.0009(14) 0.0001(13)
C66 0.062(3) 0.049(2) 0.0343(19) -0.0025(17) 0.0007(18) 0.019(2)
C67 0.0382(18) 0.0290(17) 0.0354(17) 0.0030(14) -0.0041(14) 0.0022(14)
C68 0.0408(19) 0.0336(18) 0.0387(19) 0.0060(15) -0.0044(15) -0.0124(15)
C69 0.039(2) 0.050(2) 0.070(3) 0.016(2) -0.013(2) -0.0124(18)
C70 0.062(3) 0.032(2) 0.056(2) -0.0067(17) -0.009(2) -0.0141(18)
C71 0.0428(19) 0.0247(16) 0.0317(17) -0.0013(13) 0.0045(14) -0.0067(14)
C72 0.044(2) 0.037(2) 0.050(2) 0.0002(17) 0.0150(17) -0.0036(16)
C73 0.058(2) 0.040(2) 0.0371(19) 0.0089(16) 0.0059(17) -0.0020(18)
C74 0.036(2) 0.066(3) 0.108(4) -0.024(3) -0.007(3) 0.008(2)
C75 0.049(5) 0.065(6) 0.063(5) -0.009(4) 0.010(4) -0.002(4)
C75A 0.035(4) 0.040(5) 0.047(5) -0.012(4) 0.010(3) -0.007(4)
C76 0.045(7) 0.065(9) 0.056(7) -0.016(6) 0.004(5) -0.002(7)
C76A 0.030(6) 0.047(8) 0.042(7) -0.002(5) 0.005(5) -0.007(6)

loop_
_atom_type_symbol
_atom_type_description
_atom_type_scat_dispersion_real
_atom_type_scat_dispersion_imag
_atom_type_scat_source
C C 0.0181 0.0091 'International Tables Vol C Tables 4.2.6.8 and 6.1.1.4'
H H 0.0000 0.0000 'International Tables Vol C Tables 4.2.6.8 and 6.1.1.4'
La La -1.4094 9.0376 'International Tables Vol C Tables 4.2.6.8 and 6.1.1.4'
S S 0.3331 0.5567 'International Tables Vol C Tables 4.2.6.8 and 6.1.1.4'

loop_
_exptl_crystal_face_index_h
_exptl_crystal_face_index_k
_exptl_crystal_face_index_l
_exptl_crystal_face_perp_dist
-3.00 0.00 -2.00 0.0850
-3.00 -3.00 -2.00 0.0690
-2.00 -3.00 -3.00 0.0710
-2.00 3.00 -1.00 0.0690
-2.00 -2.00 -3.00 0.0680
-1.00 1.00 2.00 0.0610
-1.00 -1.00 -3.00 0.0830
-1.00 -1.00 3.00 0.0560
-1.00 0.00 -3.00 0.0860
-1.00 1.00 -3.00 0.0880
0.00 0.00 1.00 0.0360
0.00 -2.00 1.00 0.0620
1.00 1.00 -3.00 0.0690
1.00 0.00 3.00 0.0470
1.00 -1.00 3.00 0.0490
1.00 -1.00 2.00 0.0500
1.00 -1.00 -3.00 0.0610
2.00 0.00 1.00 0.0760
3.00 -3.00 1.00 0.0570
3.00 -1.00 -3.00 0.0680

loop_
_geom_angle_atom_site_label_1
_geom_angle_atom_site_label_2
_geom_angle_atom_site_label_3
_geom_angle
_geom_angle_site_symmetry_1
_geom_angle_site_symmetry_3
_geom_angle_publ_flag
S1 La1 S2 134.39(5) . . ?
S1 La1 C9 75.91(7) . . ?
S1 La1 C10 102.17(7) . . ?
S1 La1 C11 115.17(7) . . ?
S1 La1 C12 99.77(7) . . ?
S1 La1 C44 108.21(7) . . ?
S1 La1 C45 83.19(7) . . ?
S1 La1 C46 63.12(7) . . ?
S2 La1 C9 81.32(6) . . ?
S2 La1 C10 63.21(7) . . ?
S2 La1 C11 71.80(7) . . ?
S2 La1 C12 97.35(7) . . ?
S2 La1 C44 62.09(6) . . ?
S2 La1 C45 74.03(7) . . ?
S2 La1 C46 100.05(7) . . ?
C1 La1 S1 115.59(10) . . ?
C1 La1 S2 110.02(10) . . ?
C1 La1 C9 121.68(11) . . ?
C1 La1 C10 107.85(11) . . ?
C1 La1 C11 81.40(12) . . ?
C1 La1 C12 68.37(11) . . ?
C1 La1 C44 99.48(11) . . ?
C1 La1 C45 119.24(11) . . ?
C1 La1 C46 111.05(11) . . ?
C9 La1 C11 46.89(8) . . ?
C9 La1 C12 53.34(8) . . ?
C9 La1 C44 132.72(8) . . ?
C9 La1 C46 123.25(8) . . ?
C10 La1 C9 26.33(8) . . ?
C10 La1 C11 26.46(9) . . ?
C10 La1 C12 45.39(9) . . ?
C10 La1 C44 124.33(8) . . ?
C10 La1 C45 124.56(8) . . ?
C10 La1 C46 140.99(8) . . ?
C11 La1 C12 25.81(9) . . ?
C11 La1 C44 131.24(8) . . ?
C11 La1 C46 167.17(9) . . ?
C44 La1 C12 152.01(9) . . ?
C44 La1 C46 45.87(8) . . ?
C45 La1 C9 118.86(8) . . ?
C45 La1 C11 144.66(9) . . ?
C45 La1 C12 169.85(9) . . ?
C45 La1 C44 26.47(8) . . ?
C45 La1 C46 26.04(8) . . ?
C46 La1 C12 161.43(8) . . ?
S1A La1A S2A 134.1(6) . . ?
S1A La1A C8 66.2(4) . . ?
S1A La1A C9 79.7(5) . . ?
S1A La1A C10 107.0(5) . . ?
S1A La1A C44 109.6(4) . . ?
S1A La1A C45 83.5(4) . . ?
S1A La1A C46 63.3(4) . . ?
S2A La1A C8 110.6(5) . . ?
S2A La1A C9 84.3(5) . . ?
S2A La1A C10 65.5(5) . . ?
S2A La1A C44 63.6(5) . . ?
S2A La1A C45 76.0(5) . . ?
S2A La1A C46 103.6(5) . . ?
C9 La1A C8 27.14(9) . . ?
C9 La1A C10 27.29(10) . . ?
C9 La1A C44 143.5(2) . . ?
C9 La1A C46 135.4(2) . . ?
C10 La1A C8 47.10(12) . . ?
C10 La1A C44 129.1(2) . . ?
C44 La1A C8 168.2(2) . . ?
C45 La1A C8 143.7(2) . . ?
C45 La1A C9 131.9(2) . . ?
C45 La1A C10 135.1(2) . . ?
C45 La1A C44 27.49(10) . . ?
C45 La1A C46 27.58(10) . . ?
C46 La1A C8 129.5(2) . . ?
C46 La1A C10 154.9(2) . . ?
C46 La1A C44 47.58(12) . . ?
C2 S1 La1 119.14(13) . . ?
C2 S1A La1A 111.7(9) . . ?
C38 S2 La1 117.42(13) . . ?
C38 S2A La1A 115.1(10) . . ?
La1 C1 H1A 109.5 . . ?
La1 C1 H1B 109.5 . . ?
La1 C1 H1C 109.5 . . ?
H1A C1 H1B 109.5 . . ?
H1A C1 H1C 109.5 . . ?
H1B C1 H1C 109.5 . . ?
C3 C2 S1 121.5(2) . . ?
C3 C2 S1A 123.9(7) . . ?
C3 C2 C7 119.5(3) . . ?
C7 C2 S1 119.1(2) . . ?
C7 C2 S1A 114.9(7) . . ?
C2 C3 C8 119.6(3) . . ?
C4 C3 C2 120.4(3) . . ?
C4 C3 C8 120.0(3) . . ?
C3 C4 H4 119.8 . . ?
C5 C4 C3 120.3(3) . . ?
C5 C4 H4 119.8 . . ?
C4 C5 H5 120.2 . . ?
C4 C5 C6 119.5(3) . . ?
C6 C5 H5 120.2 . . ?
C5 C6 H6 119.3 . . ?
C5 C6 C7 121.5(3) . . ?
C7 C6 H6 119.3 . . ?
C2 C7 C23 120.5(3) . . ?
C6 C7 C2 118.8(3) . . ?
C6 C7 C23 120.7(3) . . ?
C3 C8 La1A 115.4(2) . . ?
C9 C8 La1A 70.17(19) . . ?
C9 C8 C3 121.2(3) . . ?
C13 C8 La1A 86.9(2) . . ?
C13 C8 C3 119.8(3) . . ?
C13 C8 C9 118.9(3) . . ?
C8 C9 La1 79.43(16) . . ?
C8 C9 La1A 82.69(19) . . ?
C8 C9 C14 120.2(3) . . ?
C10 C9 La1 75.74(17) . . ?
C10 C9 La1A 78.9(2) . . ?
C10 C9 C8 119.2(3) . . ?
C10 C9 C14 120.4(3) . . ?
C14 C9 La1 119.3(2) . . ?
C14 C9 La1A 112.5(2) . . ?
La1 C10 H10 115.4 . . ?
C9 C10 La1 77.93(17) . . ?
C9 C10 La1A 73.8(2) . . ?
C9 C10 H10 118.9 . . ?
C9 C10 C11 122.2(3) . . ?
C11 C10 La1 78.15(17) . . ?
C11 C10 La1A 85.4(2) . . ?
C11 C10 H10 118.9 . . ?
C10 C11 La1 75.39(17) . . ?
C10 C11 C17 121.0(3) . . ?
C12 C11 La1 79.07(19) . . ?
C12 C11 C10 117.4(3) . . ?
C12 C11 C17 121.6(3) . . ?
C17 C11 La1 115.9(2) . . ?
La1 C12 H12 116.0 . . ?
C11 C12 La1 75.13(18) . . ?
C11 C12 H12 118.9 . . ?
C11 C12 C13 122.3(3) . . ?
C13 C12 La1 80.42(19) . . ?
C13 C12 H12 118.9 . . ?
C8 C13 C20 120.1(3) . . ?
C12 C13 C8 119.8(3) . . ?
C12 C13 C20 119.9(3) . . ?
C9 C14 H14 108.1 . . ?
C9 C14 C15 108.1(3) . . ?
C15 C14 H14 108.1 . . ?
C16 C14 C9 114.4(3) . . ?
C16 C14 H14 108.1 . . ?
C16 C14 C15 109.8(3) . . ?
C14 C15 H15A 109.5 . . ?
C14 C15 H15B 109.5 . . ?
C14 C15 H15C 109.5 . . ?
H15A C15 H15B 109.5 . . ?
H15A C15 H15C 109.5 . . ?
H15B C15 H15C 109.5 . . ?
C14 C16 H16A 109.5 . . ?
C14 C16 H16B 109.5 . . ?
C14 C16 H16C 109.5 . . ?
H16A C16 H16B 109.5 . . ?
H16A C16 H16C 109.5 . . ?
H16B C16 H16C 109.5 . . ?
C11 C17 H17 107.1 . . ?
C18 C17 C11 112.5(3) . . ?
C18 C17 H17 107.1 . . ?
C18 C17 C19 109.7(3) . . ?
C19 C17 C11 113.1(3) . . ?
C19 C17 H17 107.1 . . ?
C17 C18 H18A 109.5 . . ?
C17 C18 H18B 109.5 . . ?
C17 C18 H18C 109.5 . . ?
H18A C18 H18B 109.5 . . ?
H18A C18 H18C 109.5 . . ?
H18B C18 H18C 109.5 . . ?
C17 C19 H19A 109.5 . . ?
C17 C19 H19B 109.5 . . ?
C17 C19 H19C 109.5 . . ?
H19A C19 H19B 109.5 . . ?
H19A C19 H19C 109.5 . . ?
H19B C19 H19C 109.5 . . ?
C13 C20 H20 107.0 . . ?
C13 C20 C21 111.2(3) . . ?
C21 C20 H20 107.0 . . ?
C22 C20 C13 113.2(3) . . ?
C22 C20 H20 107.0 . . ?
C22 C20 C21 111.0(3) . . ?
C20 C21 H21A 109.5 . . ?
C20 C21 H21B 109.5 . . ?
C20 C21 H21C 109.5 . . ?
H21A C21 H21B 109.5 . . ?
H21A C21 H21C 109.5 . . ?
H21B C21 H21C 109.5 . . ?
C20 C22 H22A 109.5 . . ?
C20 C22 H22B 109.5 . . ?
C20 C22 H22C 109.5 . . ?
H22A C22 H22B 109.5 . . ?
H22A C22 H22C 109.5 . . ?
H22B C22 H22C 109.5 . . ?
C24 C23 C7 120.1(3) . . ?
C24 C23 C28 119.3(3) . . ?
C28 C23 C7 120.6(3) . . ?
C23 C24 C25 119.3(3) . . ?
C23 C24 C29 120.4(3) . . ?
C25 C24 C29 120.2(3) . . ?
C24 C25 H25 119.1 . . ?
C26 C25 C24 121.7(3) . . ?
C26 C25 H25 119.1 . . ?
C25 C26 C27 118.3(3) . . ?
C25 C26 C32 120.3(3) . . ?
C27 C26 C32 121.4(3) . . ?
C26 C27 H27 118.8 . . ?
C26 C27 C28 122.3(3) . . ?
C28 C27 H27 118.8 . . ?
C23 C28 C35 121.5(3) . . ?
C27 C28 C23 118.9(3) . . ?
C27 C28 C35 119.6(3) . . ?
C24 C29 H29 107.7 . . ?
C24 C29 C30 109.3(3) . . ?
C24 C29 C31 114.0(3) . . ?
C30 C29 H29 107.7 . . ?
C30 C29 C31 110.3(3) . . ?
C31 C29 H29 107.7 . . ?
C29 C30 H30A 109.5 . . ?
C29 C30 H30B 109.5 . . ?
C29 C30 H30C 109.5 . . ?
H30A C30 H30B 109.5 . . ?
H30A C30 H30C 109.5 . . ?
H30B C30 H30C 109.5 . . ?
C29 C31 H31A 109.5 . . ?
C29 C31 H31B 109.5 . . ?
C29 C31 H31C 109.5 . . ?
H31A C31 H31B 109.5 . . ?
H31A C31 H31C 109.5 . . ?
H31B C31 H31C 109.5 . . ?
C26 C32 H32 107.5 . . ?
C33 C32 C26 111.6(3) . . ?
C33 C32 H32 107.5 . . ?
C33 C32 C34 110.6(3) . . ?
C34 C32 C26 111.8(3) . . ?
C34 C32 H32 107.5 . . ?
C32 C33 H33A 109.5 . . ?
C32 C33 H33B 109.5 . . ?
C32 C33 H33C 109.5 . . ?
H33A C33 H33B 109.5 . . ?
H33A C33 H33C 109.5 . . ?
H33B C33 H33C 109.5 . . ?
C32 C34 H34A 109.5 . . ?
C32 C34 H34B 109.5 . . ?
C32 C34 H34C 109.5 . . ?
H34A C34 H34B 109.5 . . ?
H34A C34 H34C 109.5 . . ?
H34B C34 H34C 109.5 . . ?
C28 C35 H35 107.5 . . ?
C28 C35 C37 111.5(3) . . ?
C36 C35 C28 111.5(3) . . ?
C36 C35 H35 107.5 . . ?
C36 C35 C37 111.0(3) . . ?
C37 C35 H35 107.5 . . ?
C35 C36 H36A 109.5 . . ?
C35 C36 H36B 109.5 . . ?
C35 C36 H36C 109.5 . . ?
H36A C36 H36B 109.5 . . ?
H36A C36 H36C 109.5 . . ?
H36B C36 H36C 109.5 . . ?
C35 C37 H37A 109.5 . . ?
C35 C37 H37B 109.5 . . ?
C35 C37 H37C 109.5 . . ?
H37A C37 H37B 109.5 . . ?
H37A C37 H37C 109.5 . . ?
H37B C37 H37C 109.5 . . ?
C39 C38 S2 121.2(2) . . ?
C39 C38 S2A 122.4(8) . . ?
C39 C38 C43 119.3(3) . . ?
C43 C38 S2 119.5(2) . . ?
C43 C38 S2A 117.6(8) . . ?
C38 C39 C44 120.7(3) . . ?
C40 C39 C38 120.1(3) . . ?
C40 C39 C44 119.2(3) . . ?
C39 C40 H40 119.6 . . ?
C41 C40 C39 120.8(3) . . ?
C41 C40 H40 119.6 . . ?
C40 C41 H41 120.4 . . ?
C40 C41 C42 119.2(3) . . ?
C42 C41 H41 120.4 . . ?
C41 C42 H42 119.3 . . ?
C43 C42 C41 121.5(3) . . ?
C43 C42 H42 119.3 . . ?
C38 C43 C59 120.3(3) . . ?
C42 C43 C38 119.0(3) . . ?
C42 C43 C59 120.6(3) . . ?
C39 C44 La1 118.21(19) . . ?
C39 C44 La1A 116.9(2) . . ?
C45 C44 La1 75.79(17) . . ?
C45 C44 La1A 70.05(19) . . ?
C45 C44 C39 119.7(3) . . ?
C49 C44 La1 80.28(19) . . ?
C49 C44 La1A 87.0(2) . . ?
C49 C44 C39 120.1(3) . . ?
C49 C44 C45 120.1(3) . . ?
C44 C45 La1 77.74(17) . . ?
C44 C45 La1A 82.5(2) . . ?
C44 C45 C50 120.4(3) . . ?
C46 C45 La1 78.28(17) . . ?
C46 C45 La1A 79.4(2) . . ?
C46 C45 C44 119.0(3) . . ?
C46 C45 C50 120.5(3) . . ?
C50 C45 La1 117.0(2) . . ?
C50 C45 La1A 111.0(2) . . ?
La1 C46 H46 115.4 . . ?
C45 C46 La1 75.68(17) . . ?
C45 C46 La1A 73.0(2) . . ?
C45 C46 H46 118.9 . . ?
C45 C46 C47 122.2(3) . . ?
C47 C46 La1 80.36(17) . . ?
C47 C46 La1A 86.9(2) . . ?
C47 C46 H46 118.9 . . ?
C46 C47 C48 117.5(3) . . ?
C46 C47 C53 119.3(3) . . ?
C48 C47 C53 123.1(3) . . ?
C47 C48 H48 118.7 . . ?
C47 C48 C49 122.6(3) . . ?
C49 C48 H48 118.7 . . ?
C44 C49 C56 122.9(3) . . ?
C48 C49 C44 118.5(3) . . ?
C48 C49 C56 118.5(3) . . ?
C45 C50 H50 108.1 . . ?
C45 C50 C51 109.4(3) . . ?
C51 C50 H50 108.1 . . ?
C52 C50 C45 112.9(3) . . ?
C52 C50 H50 108.1 . . ?
C52 C50 C51 110.2(3) . . ?
C50 C51 H51A 109.5 . . ?
C50 C51 H51B 109.5 . . ?
C50 C51 H51C 109.5 . . ?
H51A C51 H51B 109.5 . . ?
H51A C51 H51C 109.5 . . ?
H51B C51 H51C 109.5 . . ?
C50 C52 H52A 109.5 . . ?
C50 C52 H52B 109.5 . . ?
C50 C52 H52C 109.5 . . ?
H52A C52 H52B 109.5 . . ?
H52A C52 H52C 109.5 . . ?
H52B C52 H52C 109.5 . . ?
C47 C53 H53 107.5 . . ?
C47 C53 C54 110.0(3) . . ?
C47 C53 C55 114.0(3) . . ?
C54 C53 H53 107.5 . . ?
C55 C53 H53 107.5 . . ?
C55 C53 C54 110.1(3) . . ?
C53 C54 H54A 109.5 . . ?
C53 C54 H54B 109.5 . . ?
C53 C54 H54C 109.5 . . ?
H54A C54 H54B 109.5 . . ?
H54A C54 H54C 109.5 . . ?
H54B C54 H54C 109.5 . . ?
C53 C55 H55A 109.5 . . ?
C53 C55 H55B 109.5 . . ?
C53 C55 H55C 109.5 . . ?
H55A C55 H55B 109.5 . . ?
H55A C55 H55C 109.5 . . ?
H55B C55 H55C 109.5 . . ?
C49 C56 H56 100.0 . . ?
C49 C56 H56A 95.8 . . ?
C57 C56 C49 120.9(4) . . ?
C57 C56 H56 100.0 . . ?
C57 C56 C58 113.0(5) . . ?
C57A C56 C49 111.4(6) . . ?
C57A C56 H56A 95.8 . . ?
C57A C56 C58 128.3(5) . . ?
C58 C56 C49 117.2(4) . . ?
C58 C56 H56 100.0 . . ?
C58 C56 H56A 95.8 . . ?
C56 C57 H57A 109.5 . . ?
C56 C57 H57B 109.5 . . ?
C56 C57 H57C 109.5 . . ?
H57A C57 H57B 109.5 . . ?
H57A C57 H57C 109.5 . . ?
H57B C57 H57C 109.5 . . ?
C56 C57A H57D 109.5 . . ?
C56 C57A H57E 109.5 . . ?
C56 C57A H57F 109.5 . . ?
H57D C57A H57E 109.5 . . ?
H57D C57A H57F 109.5 . . ?
H57E C57A H57F 109.5 . . ?
C56 C58 H58A 109.5 . . ?
C56 C58 H58B 109.5 . . ?
C56 C58 H58C 109.5 . . ?
H58A C58 H58B 109.5 . . ?
H58A C58 H58C 109.5 . . ?
H58B C58 H58C 109.5 . . ?
C60 C59 C43 119.7(3) . . ?
C64 C59 C43 120.4(3) . . ?
C64 C59 C60 119.8(3) . . ?
C59 C60 C65 121.8(3) . . ?
C61 C60 C59 119.1(3) . . ?
C61 C60 C65 119.1(3) . . ?
C60 C61 H61 118.9 . . ?
C62 C61 C60 122.1(3) . . ?
C62 C61 H61 118.9 . . ?
C61 C62 C63 117.8(3) . . ?
C61 C62 C68 121.0(3) . . ?
C63 C62 C68 121.2(3) . . ?
C62 C63 H63 118.9 . . ?
C62 C63 C64 122.2(3) . . ?
C64 C63 H63 118.9 . . ?
C59 C64 C71 121.2(3) . . ?
C63 C64 C59 118.9(3) . . ?
C63 C64 C71 119.8(3) . . ?
C60 C65 H65 108.1 . . ?
C60 C65 C66 111.3(3) . . ?
C60 C65 C67 111.3(3) . . ?
C66 C65 H65 108.1 . . ?
C67 C65 H65 108.1 . . ?
C67 C65 C66 109.8(3) . . ?
C65 C66 H66A 109.5 . . ?
C65 C66 H66B 109.5 . . ?
C65 C66 H66C 109.5 . . ?
H66A C66 H66B 109.5 . . ?
H66A C66 H66C 109.5 . . ?
H66B C66 H66C 109.5 . . ?
C65 C67 H67A 109.5 . . ?
C65 C67 H67B 109.5 . . ?
C65 C67 H67C 109.5 . . ?
H67A C67 H67B 109.5 . . ?
H67A C67 H67C 109.5 . . ?
H67B C67 H67C 109.5 . . ?
C62 C68 H68 107.5 . . ?
C62 C68 C69 110.8(3) . . ?
C62 C68 C70 111.7(3) . . ?
C69 C68 H68 107.5 . . ?
C70 C68 H68 107.5 . . ?
C70 C68 C69 111.6(3) . . ?
C68 C69 H69A 109.5 . . ?
C68 C69 H69B 109.5 . . ?
C68 C69 H69C 109.5 . . ?
H69A C69 H69B 109.5 . . ?
H69A C69 H69C 109.5 . . ?
H69B C69 H69C 109.5 . . ?
C68 C70 H70A 109.5 . . ?
C68 C70 H70B 109.5 . . ?
C68 C70 H70C 109.5 . . ?
H70A C70 H70B 109.5 . . ?
H70A C70 H70C 109.5 . . ?
H70B C70 H70C 109.5 . . ?
C64 C71 H71 108.0 . . ?
C64 C71 C72 109.2(3) . . ?
C64 C71 C73 113.1(3) . . ?
C72 C71 H71 108.0 . . ?
C73 C71 H71 108.0 . . ?
C73 C71 C72 110.3(3) . . ?
C71 C72 H72A 109.5 . . ?
C71 C72 H72B 109.5 . . ?
C71 C72 H72C 109.5 . . ?
H72A C72 H72B 109.5 . . ?
H72A C72 H72C 109.5 . . ?
H72B C72 H72C 109.5 . . ?
C71 C73 H73A 109.5 . . ?
C71 C73 H73B 109.5 . . ?
C71 C73 H73C 109.5 . . ?
H73A C73 H73B 109.5 . . ?
H73A C73 H73C 109.5 . . ?
H73B C73 H73C 109.5 . . ?
H74A C74 H74B 109.5 . . ?
H74A C74 H74C 109.5 . . ?
H74B C74 H74C 109.5 . . ?
H74D C74 H74E 109.5 . . ?
H74D C74 H74F 109.5 . . ?
H74E C74 H74F 109.5 . . ?
C75 C74 H74A 109.5 . . ?
C75 C74 H74B 109.5 . . ?
C75 C74 H74C 109.5 . . ?
C75A C74 H74D 109.5 . . ?
C75A C74 H74E 109.5 . . ?
C75A C74 H74F 109.5 . . ?
C74 C75 H75A 108.9 . . ?
C74 C75 H75B 108.9 . . ?
C74 C75 C76 113.4(8) . . ?
H75A C75 H75B 107.7 . . ?
C76 C75 H75A 108.9 . . ?
C76 C75 H75B 108.9 . . ?
C74 C75A H75C 109.5 . . ?
C74 C75A H75D 109.5 . . ?
H75C C75A H75D 108.1 . . ?
C76A C75A C74 110.7(9) . . ?
C76A C75A H75C 109.5 . . ?
C76A C75A H75D 109.5 . . ?
C75 C76 C76 129.0(13) . 2_756 ?
C75 C76 H76C 105.0 . . ?
C75 C76 H76D 105.0 . . ?
C76 C76 H76C 105.0 2_756 . ?
C76 C76 H76D 105.0 2_756 . ?
H76C C76 H76D 105.9 . . ?
C75A C76A H76A 106.1 . . ?
C75A C76A H76B 106.1 . . ?
C76A C76A C75A 125(2) 2_756 . ?
C76A C76A H76A 106.1 2_756 . ?
C76A C76A H76B 106.1 2_756 . ?
H76A C76A H76B 106.3 . . ?

loop_
_geom_bond_atom_site_label_1
_geom_bond_atom_site_label_2
_geom_bond_distance
_geom_bond_site_symmetry_2
_geom_bond_publ_flag
La1 S1 2.855(2) . ?
La1 S2 2.858(2) . ?
La1 C1 2.510(4) . ?
La1 C9 3.082(3) . ?
La1 C10 3.055(3) . ?
La1 C11 3.090(3) . ?
La1 C12 3.139(3) . ?
La1 C44 3.107(3) . ?
La1 C45 3.082(3) . ?
La1 C46 3.115(3) . ?
La1A S1A 2.78(2) . ?
La1A S2A 2.84(2) . ?
La1A C8 3.087(6) . ?
La1A C9 2.928(6) . ?
La1A C10 2.993(6) . ?
La1A C44 3.042(6) . ?
La1A C45 2.885(6) . ?
La1A C46 2.965(6) . ?
S1 C2 1.750(3) . ?
S1A C2 1.84(2) . ?
S2 C38 1.760(3) . ?
S2A C38 1.72(3) . ?
C1 H1A 0.9800 . ?
C1 H1B 0.9800 . ?
C1 H1C 0.9800 . ?
C2 C3 1.400(4) . ?
C2 C7 1.417(4) . ?
C3 C4 1.393(4) . ?
C3 C8 1.497(4) . ?
C4 H4 0.9500 . ?
C4 C5 1.389(4) . ?
C5 H5 0.9500 . ?
C5 C6 1.390(4) . ?
C6 H6 0.9500 . ?
C6 C7 1.394(4) . ?
C7 C23 1.497(4) . ?
C8 C9 1.420(4) . ?
C8 C13 1.412(4) . ?
C9 C10 1.398(4) . ?
C9 C14 1.522(4) . ?
C10 H10 0.9500 . ?
C10 C11 1.406(5) . ?
C11 C12 1.392(5) . ?
C11 C17 1.531(4) . ?
C12 H12 0.9500 . ?
C12 C13 1.393(4) . ?
C13 C20 1.526(5) . ?
C14 H14 1.0000 . ?
C14 C15 1.536(5) . ?
C14 C16 1.517(5) . ?
C15 H15A 0.9800 . ?
C15 H15B 0.9800 . ?
C15 H15C 0.9800 . ?
C16 H16A 0.9800 . ?
C16 H16B 0.9800 . ?
C16 H16C 0.9800 . ?
C17 H17 1.0000 . ?
C17 C18 1.511(6) . ?
C17 C19 1.516(6) . ?
C18 H18A 0.9800 . ?
C18 H18B 0.9800 . ?
C18 H18C 0.9800 . ?
C19 H19A 0.9800 . ?
C19 H19B 0.9800 . ?
C19 H19C 0.9800 . ?
C20 H20 1.0000 . ?
C20 C21 1.526(5) . ?
C20 C22 1.515(6) . ?
C21 H21A 0.9800 . ?
C21 H21B 0.9800 . ?
C21 H21C 0.9800 . ?
C22 H22A 0.9800 . ?
C22 H22B 0.9800 . ?
C22 H22C 0.9800 . ?
C23 C24 1.409(4) . ?
C23 C28 1.412(4) . ?
C24 C25 1.410(4) . ?
C24 C29 1.520(5) . ?
C25 H25 0.9500 . ?
C25 C26 1.378(5) . ?
C26 C27 1.391(5) . ?
C26 C32 1.521(4) . ?
C27 H27 0.9500 . ?
C27 C28 1.397(4) . ?
C28 C35 1.520(4) . ?
C29 H29 1.0000 . ?
C29 C30 1.520(5) . ?
C29 C31 1.521(5) . ?
C30 H30A 0.9800 . ?
C30 H30B 0.9800 . ?
C30 H30C 0.9800 . ?
C31 H31A 0.9800 . ?
C31 H31B 0.9800 . ?
C31 H31C 0.9800 . ?
C32 H32 1.0000 . ?
C32 C33 1.519(6) . ?
C32 C34 1.519(5) . ?
C33 H33A 0.9800 . ?
C33 H33B 0.9800 . ?
C33 H33C 0.9800 . ?
C34 H34A 0.9800 . ?
C34 H34B 0.9800 . ?
C34 H34C 0.9800 . ?
C35 H35 1.0000 . ?
C35 C36 1.519(5) . ?
C35 C37 1.522(5) . ?
C36 H36A 0.9800 . ?
C36 H36B 0.9800 . ?
C36 H36C 0.9800 . ?
C37 H37A 0.9800 . ?
C37 H37B 0.9800 . ?
C37 H37C 0.9800 . ?
C38 C39 1.401(4) . ?
C38 C43 1.412(4) . ?
C39 C40 1.391(5) . ?
C39 C44 1.496(4) . ?
C40 H40 0.9500 . ?
C40 C41 1.380(5) . ?
C41 H41 0.9500 . ?
C41 C42 1.390(5) . ?
C42 H42 0.9500 . ?
C42 C43 1.390(5) . ?
C43 C59 1.503(4) . ?
C44 C45 1.417(4) . ?
C44 C49 1.408(5) . ?
C45 C46 1.396(4) . ?
C45 C50 1.529(4) . ?
C46 H46 0.9500 . ?
C46 C47 1.396(4) . ?
C47 C48 1.398(4) . ?
C47 C53 1.518(4) . ?
C48 H48 0.9500 . ?
C48 C49 1.402(5) . ?
C49 C56 1.527(5) . ?
C50 H50 1.0000 . ?
C50 C51 1.534(6) . ?
C50 C52 1.528(6) . ?
C51 H51A 0.9800 . ?
C51 H51B 0.9800 . ?
C51 H51C 0.9800 . ?
C52 H52A 0.9800 . ?
C52 H52B 0.9800 . ?
C52 H52C 0.9800 . ?
C53 H53 1.0000 . ?
C53 C54 1.535(5) . ?
C53 C55 1.525(5) . ?
C54 H54A 0.9800 . ?
C54 H54B 0.9800 . ?
C54 H54C 0.9800 . ?
C55 H55A 0.9800 . ?
C55 H55B 0.9800 . ?
C55 H55C 0.9800 . ?
C56 H56 1.0000 . ?
C56 H56A 1.0000 . ?
C56 C57 1.439(9) . ?
C56 C57A 1.451(11) . ?
C56 C58 1.491(6) . ?
C57 H57A 0.9800 . ?
C57 H57B 0.9800 . ?
C57 H57C 0.9800 . ?
C57A H57D 0.9800 . ?
C57A H57E 0.9800 . ?
C57A H57F 0.9800 . ?
C58 H58A 0.9800 . ?
C58 H58B 0.9800 . ?
C58 H58C 0.9800 . ?
C59 C60 1.405(4) . ?
C59 C64 1.404(4) . ?
C60 C61 1.395(5) . ?
C60 C65 1.517(4) . ?
C61 H61 0.9500 . ?
C61 C62 1.385(5) . ?
C62 C63 1.394(5) . ?
C62 C68 1.516(5) . ?
C63 H63 0.9500 . ?
C63 C64 1.394(5) . ?
C64 C71 1.528(5) . ?
C65 H65 1.0000 . ?
C65 C66 1.545(5) . ?
C65 C67 1.524(5) . ?
C66 H66A 0.9800 . ?
C66 H66B 0.9800 . ?
C66 H66C 0.9800 . ?
C67 H67A 0.9800 . ?
C67 H67B 0.9800 . ?
C67 H67C 0.9800 . ?
C68 H68 1.0000 . ?
C68 C69 1.535(6) . ?
C68 C70 1.521(6) . ?
C69 H69A 0.9800 . ?
C69 H69B 0.9800 . ?
C69 H69C 0.9800 . ?
C70 H70A 0.9800 . ?
C70 H70B 0.9800 . ?
C70 H70C 0.9800 . ?
C71 H71 1.0000 . ?
C71 C72 1.532(5) . ?
C71 C73 1.528(5) . ?
C72 H72A 0.9800 . ?
C72 H72B 0.9800 . ?
C72 H72C 0.9800 . ?
C73 H73A 0.9800 . ?
C73 H73B 0.9800 . ?
C73 H73C 0.9800 . ?
C74 H74A 0.9800 . ?
C74 H74B 0.9800 . ?
C74 H74C 0.9800 . ?
C74 H74D 0.9800 . ?
C74 H74E 0.9800 . ?
C74 H74F 0.9800 . ?
C74 C75 1.362(10) . ?
C74 C75A 1.649(11) . ?
C75 H75A 0.9900 . ?
C75 H75B 0.9900 . ?
C75 C76 1.50(2) . ?
C75A H75C 0.9900 . ?
C75A H75D 0.9900 . ?
C75A C76A 1.569(16) . ?
C76 C76 1.70(3) 2_756 ?
C76 H76C 0.9900 . ?
C76 H76D 0.9900 . ?
C76A C76A 1.13(3) 2_756 ?
C76A H76A 0.9900 . ?
C76A H76B 0.9900 . ?

loop_
_geom_torsion_atom_site_label_1
_geom_torsion_atom_site_label_2
_geom_torsion_atom_site_label_3
_geom_torsion_atom_site_label_4
_geom_torsion
_geom_torsion_site_symmetry_1
_geom_torsion_site_symmetry_2
_geom_torsion_site_symmetry_3
_geom_torsion_site_symmetry_4
_geom_torsion_publ_flag
La1 S1 C2 C3 -1.6(3) . . . . ?
La1 S1 C2 C7 176.59(19) . . . . ?
La1 S2 C38 C39 -6.6(3) . . . . ?
La1 S2 C38 C43 172.7(2) . . . . ?
La1 C9 C10 C11 67.5(3) . . . . ?
La1 C9 C14 C15 177.0(2) . . . . ?
La1 C9 C14 C16 54.3(4) . . . . ?
La1 C10 C11 C12 69.2(3) . . . . ?
La1 C10 C11 C17 -111.7(3) . . . . ?
La1 C11 C12 C13 68.2(3) . . . . ?
La1 C11 C17 C18 -121.9(3) . . . . ?
La1 C11 C17 C19 113.2(3) . . . . ?
La1 C12 C13 C8 61.3(3) . . . . ?
La1 C12 C13 C20 -123.2(3) . . . . ?
La1 C44 C45 C46 69.0(2) . . . . ?
La1 C44 C45 C50 -114.3(3) . . . . ?
La1 C44 C49 C48 -65.5(3) . . . . ?
La1 C44 C49 C56 118.9(3) . . . . ?
La1 C45 C46 C47 68.6(3) . . . . ?
La1 C45 C50 C51 -175.5(2) . . . . ?
La1 C45 C50 C52 61.5(4) . . . . ?
La1 C46 C47 C48 66.0(3) . . . . ?
La1 C46 C47 C53 -118.1(3) . . . . ?
La1A S1A C2 C3 -20.6(10) . . . . ?
La1A S1A C2 C7 174.8(4) . . . . ?
La1A S2A C38 C39 -14.3(16) . . . . ?
La1A S2A C38 C43 175.6(6) . . . . ?
La1A C8 C9 C10 73.0(3) . . . . ?
La1A C8 C9 C14 -111.8(3) . . . . ?
La1A C8 C13 C12 -60.8(3) . . . . ?
La1A C8 C13 C20 123.6(3) . . . . ?
La1A C9 C10 C11 73.6(3) . . . . ?
La1A C9 C14 C15 177.0(3) . . . . ?
La1A C9 C14 C16 54.3(4) . . . . ?
La1A C10 C11 C12 69.3(3) . . . . ?
La1A C10 C11 C17 -111.5(3) . . . . ?
La1A C44 C45 C46 73.4(3) . . . . ?
La1A C44 C45 C50 -109.9(3) . . . . ?
La1A C44 C49 C48 -63.1(3) . . . . ?
La1A C44 C49 C56 121.3(4) . . . . ?
La1A C45 C46 C47 75.0(3) . . . . ?
La1A C45 C50 C51 -177.7(3) . . . . ?
La1A C45 C50 C52 59.2(4) . . . . ?
La1A C46 C47 C48 67.5(3) . . . . ?
La1A C46 C47 C53 -116.6(3) . . . . ?
S1 C2 C3 C4 -179.5(2) . . . . ?
S1 C2 C3 C8 3.7(4) . . . . ?
S1 C2 C7 C6 179.6(2) . . . . ?
S1 C2 C7 C23 -1.9(4) . . . . ?
S1A C2 C3 C4 -161.6(7) . . . . ?
S1A C2 C3 C8 21.6(7) . . . . ?
S1A C2 C7 C6 163.2(6) . . . . ?
S1A C2 C7 C23 -18.3(7) . . . . ?
S2 C38 C39 C40 -178.7(3) . . . . ?
S2 C38 C39 C44 1.7(4) . . . . ?
S2 C38 C43 C42 178.4(3) . . . . ?
S2 C38 C43 C59 -4.6(4) . . . . ?
S2A C38 C39 C40 -168.0(11) . . . . ?
S2A C38 C39 C44 12.5(11) . . . . ?
S2A C38 C43 C42 168.1(10) . . . . ?
S2A C38 C43 C59 -14.8(11) . . . . ?
C2 C3 C4 C5 -0.9(5) . . . . ?
C2 C3 C8 La1A -10.8(3) . . . . ?
C2 C3 C8 C9 -92.1(3) . . . . ?
C2 C3 C8 C13 90.9(4) . . . . ?
C2 C7 C23 C24 -80.7(4) . . . . ?
C2 C7 C23 C28 99.0(3) . . . . ?
C3 C2 C7 C6 -2.1(4) . . . . ?
C3 C2 C7 C23 176.4(3) . . . . ?
C3 C4 C5 C6 -0.8(5) . . . . ?
C3 C8 C9 La1 114.4(3) . . . . ?
C3 C8 C9 La1A 108.4(3) . . . . ?
C3 C8 C9 C10 -178.7(3) . . . . ?
C3 C8 C9 C14 -3.5(4) . . . . ?
C3 C8 C13 C12 -178.5(3) . . . . ?
C3 C8 C13 C20 6.0(4) . . . . ?
C4 C3 C8 La1A 172.3(2) . . . . ?
C4 C3 C8 C9 91.0(4) . . . . ?
C4 C3 C8 C13 -86.0(4) . . . . ?
C4 C5 C6 C7 1.0(5) . . . . ?
C5 C6 C7 C2 0.5(5) . . . . ?
C5 C6 C7 C23 -178.0(3) . . . . ?
C6 C7 C23 C24 97.8(4) . . . . ?
C6 C7 C23 C28 -82.6(4) . . . . ?
C7 C2 C3 C4 2.3(4) . . . . ?
C7 C2 C3 C8 -174.5(3) . . . . ?
C7 C23 C24 C25 178.5(3) . . . . ?
C7 C23 C24 C29 -4.6(4) . . . . ?
C7 C23 C28 C27 -177.9(3) . . . . ?
C7 C23 C28 C35 1.4(4) . . . . ?
C8 C3 C4 C5 176.0(3) . . . . ?
C8 C9 C10 La1 -69.0(2) . . . . ?
C8 C9 C10 La1A -75.1(3) . . . . ?
C8 C9 C10 C11 -1.5(4) . . . . ?
C8 C9 C14 C15 -88.3(4) . . . . ?
C8 C9 C14 C16 149.0(3) . . . . ?
C8 C13 C20 C21 126.6(3) . . . . ?
C8 C13 C20 C22 -107.6(4) . . . . ?
C9 C8 C13 C12 4.4(4) . . . . ?
C9 C8 C13 C20 -171.1(3) . . . . ?
C9 C10 C11 La1 -67.4(3) . . . . ?
C9 C10 C11 C12 1.8(5) . . . . ?
C9 C10 C11 C17 -179.1(3) . . . . ?
C10 C9 C14 C15 86.9(4) . . . . ?
C10 C9 C14 C16 -35.8(5) . . . . ?
C10 C11 C12 La1 -67.1(3) . . . . ?
C10 C11 C12 C13 1.1(5) . . . . ?
C10 C11 C17 C18 -33.9(5) . . . . ?
C10 C11 C17 C19 -158.8(3) . . . . ?
C11 C12 C13 C8 -4.2(5) . . . . ?
C11 C12 C13 C20 171.3(3) . . . . ?
C12 C11 C17 C18 145.2(4) . . . . ?
C12 C11 C17 C19 20.3(5) . . . . ?
C12 C13 C20 C21 -49.0(4) . . . . ?
C12 C13 C20 C22 76.8(4) . . . . ?
C13 C8 C9 La1 -68.6(3) . . . . ?
C13 C8 C9 La1A -74.6(3) . . . . ?
C13 C8 C9 C10 -1.7(4) . . . . ?
C13 C8 C9 C14 173.6(3) . . . . ?
C14 C9 C10 La1 115.8(3) . . . . ?
C14 C9 C10 La1A 109.7(3) . . . . ?
C14 C9 C10 C11 -176.7(3) . . . . ?
C17 C11 C12 La1 113.8(3) . . . . ?
C17 C11 C12 C13 -178.0(3) . . . . ?
C23 C24 C25 C26 -0.7(5) . . . . ?
C23 C24 C29 C30 -93.1(4) . . . . ?
C23 C24 C29 C31 142.9(3) . . . . ?
C23 C28 C35 C36 115.5(4) . . . . ?
C23 C28 C35 C37 -119.8(3) . . . . ?
C24 C23 C28 C27 1.7(4) . . . . ?
C24 C23 C28 C35 -178.9(3) . . . . ?
C24 C25 C26 C27 2.0(5) . . . . ?
C24 C25 C26 C32 -178.2(3) . . . . ?
C25 C24 C29 C30 83.8(4) . . . . ?
C25 C24 C29 C31 -40.2(4) . . . . ?
C25 C26 C27 C28 -1.4(5) . . . . ?
C25 C26 C32 C33 -116.1(4) . . . . ?
C25 C26 C32 C34 119.3(4) . . . . ?
C26 C27 C28 C23 -0.5(5) . . . . ?
C26 C27 C28 C35 -179.8(3) . . . . ?
C27 C26 C32 C33 63.7(4) . . . . ?
C27 C26 C32 C34 -60.8(5) . . . . ?
C27 C28 C35 C36 -65.2(4) . . . . ?
C27 C28 C35 C37 59.5(4) . . . . ?
C28 C23 C24 C25 -1.2(4) . . . . ?
C28 C23 C24 C29 175.8(3) . . . . ?
C29 C24 C25 C26 -177.6(3) . . . . ?
C32 C26 C27 C28 178.7(3) . . . . ?
C38 C39 C40 C41 0.3(6) . . . . ?
C38 C39 C44 La1 3.6(4) . . . . ?
C38 C39 C44 La1A -4.3(4) . . . . ?
C38 C39 C44 C45 -85.6(4) . . . . ?
C38 C39 C44 C49 98.7(4) . . . . ?
C38 C43 C59 C60 -87.8(4) . . . . ?
C38 C43 C59 C64 90.6(4) . . . . ?
C39 C38 C43 C42 -2.3(5) . . . . ?
C39 C38 C43 C59 174.8(3) . . . . ?
C39 C40 C41 C42 -2.2(7) . . . . ?
C39 C44 C45 La1 114.6(3) . . . . ?
C39 C44 C45 La1A 110.2(3) . . . . ?
C39 C44 C45 C46 -176.4(3) . . . . ?
C39 C44 C45 C50 0.3(4) . . . . ?
C39 C44 C49 C48 177.4(3) . . . . ?
C39 C44 C49 C56 1.8(5) . . . . ?
C40 C39 C44 La1 -175.9(3) . . . . ?
C40 C39 C44 La1A 176.2(3) . . . . ?
C40 C39 C44 C45 94.9(4) . . . . ?
C40 C39 C44 C49 -80.8(4) . . . . ?
C40 C41 C42 C43 1.8(6) . . . . ?
C41 C42 C43 C38 0.4(6) . . . . ?
C41 C42 C43 C59 -176.6(4) . . . . ?
C42 C43 C59 C60 89.2(4) . . . . ?
C42 C43 C59 C64 -92.4(4) . . . . ?
C43 C38 C39 C40 2.0(5) . . . . ?
C43 C38 C39 C44 -177.6(3) . . . . ?
C43 C59 C60 C61 176.0(3) . . . . ?
C43 C59 C60 C65 -3.5(4) . . . . ?
C43 C59 C64 C63 -176.5(3) . . . . ?
C43 C59 C64 C71 6.1(4) . . . . ?
C44 C39 C40 C41 179.8(4) . . . . ?
C44 C45 C46 La1 -68.7(2) . . . . ?
C44 C45 C46 La1A -75.1(3) . . . . ?
C44 C45 C46 C47 -0.1(4) . . . . ?
C44 C45 C50 C51 -84.1(4) . . . . ?
C44 C45 C50 C52 152.8(3) . . . . ?
C44 C49 C56 C57 151.1(6) . . . . ?
C44 C49 C56 C57A 97.9(7) . . . . ?
C44 C49 C56 C58 -63.9(6) . . . . ?
C45 C44 C49 C48 1.7(5) . . . . ?
C45 C44 C49 C56 -173.8(3) . . . . ?
C45 C46 C47 C48 -0.2(4) . . . . ?
C45 C46 C47 C53 175.7(3) . . . . ?
C46 C45 C50 C51 92.5(4) . . . . ?
C46 C45 C50 C52 -30.6(5) . . . . ?
C46 C47 C48 C49 1.4(5) . . . . ?
C46 C47 C53 C54 -68.3(4) . . . . ?
C46 C47 C53 C55 167.5(3) . . . . ?
C47 C48 C49 C44 -2.2(5) . . . . ?
C47 C48 C49 C56 173.6(3) . . . . ?
C48 C47 C53 C54 107.4(4) . . . . ?
C48 C47 C53 C55 -16.9(4) . . . . ?
C48 C49 C56 C57 -24.5(8) . . . . ?
C48 C49 C56 C57A -77.7(7) . . . . ?
C48 C49 C56 C58 120.5(5) . . . . ?
C49 C44 C45 La1 -69.6(3) . . . . ?
C49 C44 C45 La1A -74.0(3) . . . . ?
C49 C44 C45 C46 -0.6(4) . . . . ?
C49 C44 C45 C50 176.0(3) . . . . ?
C50 C45 C46 La1 114.6(3) . . . . ?
C50 C45 C46 La1A 108.2(3) . . . . ?
C50 C45 C46 C47 -176.8(3) . . . . ?
C53 C47 C48 C49 -174.3(3) . . . . ?
C59 C60 C61 C62 0.8(5) . . . . ?
C59 C60 C65 C66 118.4(4) . . . . ?
C59 C60 C65 C67 -118.8(3) . . . . ?
C59 C64 C71 C72 94.1(4) . . . . ?
C59 C64 C71 C73 -142.7(3) . . . . ?
C60 C59 C64 C63 1.8(4) . . . . ?
C60 C59 C64 C71 -175.6(3) . . . . ?
C60 C61 C62 C63 1.3(5) . . . . ?
C60 C61 C62 C68 -178.5(3) . . . . ?
C61 C60 C65 C66 -61.2(4) . . . . ?
C61 C60 C65 C67 61.6(4) . . . . ?
C61 C62 C63 C64 -1.8(5) . . . . ?
C61 C62 C68 C69 123.5(4) . . . . ?
C61 C62 C68 C70 -111.3(4) . . . . ?
C62 C63 C64 C59 0.3(5) . . . . ?
C62 C63 C64 C71 177.7(3) . . . . ?
C63 C62 C68 C69 -56.2(5) . . . . ?
C63 C62 C68 C70 68.9(4) . . . . ?
C63 C64 C71 C72 -83.2(4) . . . . ?
C63 C64 C71 C73 39.9(4) . . . . ?
C64 C59 C60 C61 -2.4(5) . . . . ?
C64 C59 C60 C65 178.1(3) . . . . ?
C65 C60 C61 C62 -179.6(3) . . . . ?
C68 C62 C63 C64 178.0(3) . . . . ?
C74 C75 C76 C76 -166.1(14) . . . 2_756 ?
C74 C75A C76A C76A 162.7(13) . . . 2_756 ?
